data_4024482
loop_
_publ_author_name
'Yuhui Ma'
'Mang Wang'
'Dan Li'
'Bahargul Bekturhun'
'Jun Liu'
'Qun Liu'

_publ_section_title
;
\a-Alkenoyl Ketene S,S-Acetal-Based Multicomponent Reaction: An Efficient
Approach for the Selective Construction of Polyfunctionalized Cyclohexanones
;
_journal_name_full 'Journal of Organic Chemistry'
_journal_page_first 3116
_journal_page_last 3121
_journal_paper_doi 10.1021/jo900217g
_journal_volume 74
_journal_year 2009
_chemical_formula_sum 'C28 H26 Cl N O5 S2'
_chemical_formula_weight 556.09
_chemical_name_systematic
; 
 ? 
;
_space_group_IT_number 61
_symmetry_cell_setting orthorhombic
_symmetry_space_group_name_Hall '-P 2ac 2ab'
_symmetry_space_group_name_H-M 'P b c a'
_atom_sites_solution_hydrogens geom
_atom_sites_solution_primary direct
_atom_sites_solution_secondary difmap
_audit_creation_method SHELXL-97
_cell_angle_alpha 90.00
_cell_angle_beta 90.00
_cell_angle_gamma 90.00
_cell_formula_units_Z 4
_cell_length_a 10.91990(10)
_cell_length_b 13.5197(2)
_cell_length_c 40.2340(5)
_cell_measurement_temperature 296(2)
_cell_volume 5939.90(13)
_computing_structure_refinement 'SHELXL-97 (Sheldrick, 1997)'
_computing_structure_solution 'SHELXS-97 (Sheldrick, 1990)'
_diffrn_ambient_temperature 296(2)
_diffrn_measured_fraction_theta_full 0.997
_diffrn_measured_fraction_theta_max 0.997
_diffrn_radiation_monochromator graphite
_diffrn_radiation_source 'fine-focus sealed tube'
_diffrn_radiation_type MoK\a
_diffrn_radiation_wavelength 0.71073
_diffrn_reflns_av_R_equivalents 0.0325
_diffrn_reflns_av_sigmaI/netI 0.0242
_diffrn_reflns_limit_h_max 12
_diffrn_reflns_limit_h_min -13
_diffrn_reflns_limit_k_max 16
_diffrn_reflns_limit_k_min -15
_diffrn_reflns_limit_l_max 37
_diffrn_reflns_limit_l_min -49
_diffrn_reflns_number 27070
_diffrn_reflns_theta_full 26.04
_diffrn_reflns_theta_max 26.04
_diffrn_reflns_theta_min 2.12
_exptl_absorpt_coefficient_mu 0.310
_exptl_absorpt_correction_T_max 0.966
_exptl_absorpt_correction_T_min 0.957
_exptl_absorpt_correction_type empirical
_exptl_crystal_colour yellow
_exptl_crystal_density_diffrn 1.327
_exptl_crystal_density_method 'not measured'
_exptl_crystal_F_000 3135
_exptl_crystal_size_max 0.14
_exptl_crystal_size_mid 0.13
_exptl_crystal_size_min 0.11
_refine_diff_density_max 1.103
_refine_diff_density_min -0.285
_refine_diff_density_rms 0.079
_refine_ls_extinction_method none
_refine_ls_goodness_of_fit_ref 1.095
_refine_ls_hydrogen_treatment mixed
_refine_ls_matrix_type full
_refine_ls_number_parameters 479
_refine_ls_number_reflns 5856
_refine_ls_number_restraints 0
_refine_ls_restrained_S_all 1.095
_refine_ls_R_factor_all 0.0550
_refine_ls_R_factor_gt 0.0488
_refine_ls_shift/su_max 0.001
_refine_ls_shift/su_mean 0.000
_refine_ls_structure_factor_coef Fsqd
_refine_ls_weighting_details 'calc w=1/[\s^2^(Fo^2^)+(0.0814P)^2^+6.1139P] where P=(Fo^2^+2Fc^2^)/3'
_refine_ls_weighting_scheme calc
_refine_ls_wR_factor_gt 0.1424
_refine_ls_wR_factor_ref 0.1475
_reflns_number_gt 5118
_reflns_number_total 5856
_reflns_threshold_expression >2sigma(I)
_cod_data_source_file jo900217g_si_002.cif
_cod_data_source_block pbca
_cod_original_sg_symbol_H-M Pbca
_cod_original_formula_sum 'C28 H26 Cl N O5 S2 '
_cod_database_code 4024482

loop_
_symmetry_equiv_pos_as_xyz
'x, y, z'
'-x+1/2, -y, z+1/2'
'-x, y+1/2, -z+1/2'
'x+1/2, -y+1/2, -z'
'-x, -y, -z'
'x-1/2, y, -z-1/2'
'x, -y-1/2, z-1/2'
'-x-1/2, y-1/2, z'

loop_
_atom_site_label
_atom_site_type_symbol
_atom_site_fract_x
_atom_site_fract_y
_atom_site_fract_z
_atom_site_U_iso_or_equiv
_atom_site_adp_type
_atom_site_occupancy
_atom_site_symmetry_multiplicity
_atom_site_calc_flag
_atom_site_refinement_flags
_atom_site_disorder_assembly
_atom_site_disorder_group
C1 C 1.0117(2) 1.1342(2) 0.21259(6) 0.0273(5) Uani 1 1 d . . .
C2 C 0.9915(2) 1.10005(16) 0.14525(6) 0.0191(5) Uani 1 1 d . . .
C3 C 0.8877(2) 1.10399(18) 0.16535(6) 0.0228(5) Uani 1 1 d . . .
C4 C 1.1061(2) 1.11716(18) 0.15962(6) 0.0230(5) Uani 1 1 d . . .
C5 C 1.1166(2) 1.1337(2) 0.19351(7) 0.0274(5) Uani 1 1 d . . .
C6 C 0.8636(2) 0.66424(17) 0.02758(6) 0.0217(5) Uani 1 1 d . . .
C7 C 0.9375(2) 0.84979(17) 0.04942(5) 0.0185(5) Uani 1 1 d . . .
C8 C 0.9870(2) 0.68515(18) 0.02969(6) 0.0237(5) Uani 1 1 d . . .
C9 C 0.8131(2) 0.82604(18) 0.04646(6) 0.0226(5) Uani 1 1 d . . .
C10 C 1.0233(2) 0.77803(18) 0.04062(6) 0.0214(5) Uani 1 1 d . . .
C11 C 0.7757(2) 0.73342(18) 0.03574(6) 0.0236(5) Uani 1 1 d . . .
C12 C 1.0565(2) 1.13811(17) 0.08530(6) 0.0184(5) Uani 1 1 d . . .
C13 C 0.9753(2) 1.07672(17) 0.10827(5) 0.0170(4) Uani 1 1 d . . .
C14 C 1.0051(2) 0.78160(18) 0.14654(6) 0.0248(5) Uani 1 1 d . . .
C15 C 0.8834(2) 0.80626(19) 0.12945(7) 0.0264(5) Uani 1 1 d . . .
C16 C 0.8715(2) 0.91080(17) 0.11697(5) 0.0197(5) Uani 1 1 d . . .
C17 C 1.1103(2) 0.81173(18) 0.12357(6) 0.0241(5) Uani 1 1 d . . .
C18 C 1.1061(2) 0.91862(17) 0.11323(5) 0.0184(5) Uani 1 1 d . . .
C19 C 1.0547(2) 1.42754(19) 0.06897(8) 0.0302(6) Uani 1 1 d . . .
C20 C 1.0521(2) 1.23869(17) 0.08601(6) 0.0191(5) Uani 1 1 d . . .
C21 C 1.0103(2) 1.42433(19) 0.10429(8) 0.0296(6) Uani 1 1 d . . .
C22 C 1.0146(3) 0.8366(2) 0.17964(7) 0.0325(6) Uani 1 1 d . . .
C23 C 1.0110(3) 0.6700(2) 0.15253(8) 0.0350(6) Uani 1 1 d . . .
C24 C 0.9837(2) 0.96282(16) 0.10140(6) 0.0171(4) Uani 1 1 d . . .
C25 C 0.9729(2) 0.95129(17) 0.06233(6) 0.0180(5) Uani 1 1 d . . .
C26 C 1.0890(2) 0.99167(17) 0.04630(6) 0.0204(5) Uani 1 1 d . . .
C27 C 1.1304(2) 1.09128(17) 0.05938(6) 0.0204(5) Uani 1 1 d . . .
C28 C 0.8966(2) 1.1208(2) 0.19919(6) 0.0271(5) Uani 1 1 d . . .
C29 C 0.2553(7) 0.9047(6) 0.2456(2) 0.069(2) Uani 0.50 1 d P . .
H29A H 0.2111 0.9646 0.2399 0.082 Uiso 0.50 1 calc PR B .
H29B H 0.2060 0.8531 0.2355 0.082 Uiso 0.50 1 calc PR . .
C30 C -0.007(2) 0.8982(6) 0.2715(2) 0.204(13) Uani 0.50 1 d P A -1
H30A H 0.0119 0.9543 0.2579 0.307 Uiso 0.50 1 d PR A -1
H30B H -0.0943 0.8934 0.2743 0.307 Uiso 0.50 1 d PR A -1
H30C H 0.0230 0.8391 0.2611 0.307 Uiso 0.50 1 d PR A -1
C31 C 0.3481(9) 0.9138(6) 0.2116(5) 0.160(9) Uani 0.50 1 d P B -1
H31A H 0.4319 0.9057 0.2183 0.240 Uiso 0.50 1 calc PR B -1
H31B H 0.3377 0.9776 0.2015 0.240 Uiso 0.50 1 calc PR B -1
H31C H 0.3269 0.8632 0.1959 0.240 Uiso 0.50 1 calc PR B -1
C32 C 0.0363(19) 0.9066(7) 0.2965(4) 0.157(8) Uani 0.50 1 d P . .
H33A H 0.0158 0.8537 0.3118 0.189 Uiso 0.50 1 calc PR A .
H33B H 0.0212 0.9706 0.3066 0.189 Uiso 0.50 1 calc PR . .
Cl1 Cl 0.81690(6) 0.54792(4) 0.013543(15) 0.02735(17) Uani 1 1 d . . .
H1 H 0.892(2) 1.0929(18) 0.1034(6) 0.010(6) Uiso 1 1 d . . .
H2 H 1.156(3) 0.941(2) 0.0489(8) 0.032(8) Uiso 1 1 d . . .
H3 H 0.874(2) 0.766(2) 0.1091(7) 0.022(7) Uiso 1 1 d . . .
H4 H 1.106(3) 0.790(2) 0.0414(7) 0.022(7) Uiso 1 1 d . . .
H5 H 1.103(3) 0.773(2) 0.1031(7) 0.026(7) Uiso 1 1 d . . .
H6 H 1.190(3) 0.803(2) 0.1331(8) 0.029(8) Uiso 1 1 d . . .
H7 H 0.691(2) 0.7207(19) 0.0333(6) 0.018(6) Uiso 1 1 d . . .
H8 H 1.047(3) 0.642(2) 0.0228(7) 0.030(8) Uiso 1 1 d . . .
H9 H 1.075(2) 1.0001(19) 0.0235(7) 0.019(6) Uiso 1 1 d . . .
H10 H 0.749(3) 0.873(2) 0.0530(6) 0.022(7) Uiso 1 1 d . . .
H11 H 0.814(3) 0.794(2) 0.1433(8) 0.032(8) Uiso 1 1 d . . .
H12 H 0.911(3) 0.992(2) 0.0577(7) 0.028(7) Uiso 1 1 d . . .
H13 H 1.004(3) 0.633(2) 0.1301(8) 0.035(8) Uiso 1 1 d . . .
H14 H 1.111(3) 1.479(3) 0.0662(8) 0.039(9) Uiso 1 1 d . . .
H15 H 1.076(3) 1.432(2) 0.1202(8) 0.035(8) Uiso 1 1 d . . .
H17 H 0.987(3) 1.427(2) 0.0528(8) 0.032(8) Uiso 1 1 d . . .
H18 H 0.809(2) 1.0907(19) 0.1561(7) 0.018(6) Uiso 1 1 d . . .
H19 H 1.089(3) 0.647(2) 0.1634(8) 0.036(8) Uiso 1 1 d . . .
H20 H 0.945(3) 1.463(2) 0.1089(8) 0.038(9) Uiso 1 1 d . . .
H21 H 1.180(3) 1.111(2) 0.1468(8) 0.035(8) Uiso 1 1 d . . .
H22 H 0.940(3) 0.645(3) 0.1656(9) 0.047(9) Uiso 1 1 d . . .
H25 H 1.014(3) 0.910(3) 0.1782(8) 0.037(8) Uiso 1 1 d . . .
H26 H 0.944(4) 0.825(3) 0.1945(11) 0.064(12) Uiso 1 1 d . . .
H27 H 1.091(4) 0.829(3) 0.1904(10) 0.054(10) Uiso 1 1 d . . .
H28 H 0.830(3) 1.124(2) 0.2106(8) 0.034(8) Uiso 1 1 d . . .
H29 H 1.189(3) 1.145(3) 0.2021(9) 0.048(10) Uiso 1 1 d . . .
N1 N 1.0215(2) 1.1488(2) 0.24877(6) 0.0387(6) Uani 1 1 d . . .
O1 O 1.19730(14) 0.96929(13) 0.11292(4) 0.0239(4) Uani 1 1 d . . .
O2 O 0.77412(15) 0.95331(13) 0.11746(5) 0.0266(4) Uani 1 1 d . . .
O3 O 0.9275(2) 1.1499(2) 0.26522(5) 0.0551(7) Uani 1 1 d . . .
O4 O 1.1235(2) 1.1590(2) 0.26082(6) 0.0588(7) Uani 1 1 d . . .
O5 O 1.21873(16) 1.13213(13) 0.04649(5) 0.0295(4) Uani 1 1 d . . .
O6 O 0.1899(10) 0.8951(8) 0.2788(3) 0.136(3) Uiso 0.50 1 d P A .
S1 S 0.94838(6) 1.30189(4) 0.111300(17) 0.02638(18) Uani 1 1 d . . .
S2 S 1.14017(5) 1.31564(4) 0.060452(15) 0.02250(16) Uani 1 1 d . . .

loop_
_atom_site_aniso_label
_atom_site_aniso_U_11
_atom_site_aniso_U_22
_atom_site_aniso_U_33
_atom_site_aniso_U_23
_atom_site_aniso_U_13
_atom_site_aniso_U_12
C1 0.0311(13) 0.0314(13) 0.0194(12) -0.0064(10) 0.0001(10) 0.0014(11)
C2 0.0211(11) 0.0141(10) 0.0221(11) -0.0019(8) 0.0022(9) -0.0001(9)
C3 0.0189(12) 0.0237(12) 0.0258(12) -0.0036(9) 0.0020(9) -0.0023(9)
C4 0.0193(11) 0.0247(12) 0.0250(12) -0.0047(10) 0.0019(9) -0.0011(10)
C5 0.0245(13) 0.0296(13) 0.0281(13) -0.0072(10) -0.0054(10) -0.0010(10)
C6 0.0289(13) 0.0183(11) 0.0180(11) -0.0009(9) -0.0049(9) -0.0038(10)
C7 0.0198(11) 0.0193(11) 0.0164(10) -0.0007(8) -0.0018(8) -0.0016(9)
C8 0.0245(12) 0.0206(12) 0.0260(12) -0.0023(9) -0.0013(10) 0.0014(10)
C9 0.0208(12) 0.0236(12) 0.0234(12) 0.0010(9) -0.0024(9) 0.0012(10)
C10 0.0181(12) 0.0222(12) 0.0240(12) -0.0035(9) -0.0009(9) -0.0013(9)
C11 0.0207(12) 0.0265(13) 0.0234(12) 0.0002(9) -0.0044(9) -0.0030(10)
C12 0.0158(10) 0.0182(11) 0.0212(11) -0.0004(8) 0.0009(9) 0.0003(9)
C13 0.0146(10) 0.0168(11) 0.0196(11) -0.0011(8) 0.0014(8) 0.0007(8)
C14 0.0285(13) 0.0218(12) 0.0242(12) 0.0050(9) -0.0015(10) -0.0021(10)
C15 0.0251(13) 0.0257(13) 0.0284(13) 0.0065(10) -0.0014(11) -0.0095(10)
C16 0.0197(12) 0.0216(12) 0.0177(11) -0.0028(9) -0.0015(9) -0.0040(9)
C17 0.0244(13) 0.0216(12) 0.0263(13) 0.0009(10) -0.0030(10) 0.0030(10)
C18 0.0190(11) 0.0206(11) 0.0155(10) -0.0024(8) 0.0007(8) 0.0017(9)
C19 0.0230(13) 0.0183(12) 0.0493(17) 0.0071(11) -0.0028(12) 0.0014(10)
C20 0.0144(11) 0.0205(11) 0.0224(11) -0.0013(9) -0.0004(9) 0.0013(9)
C21 0.0199(12) 0.0147(12) 0.0541(17) -0.0046(11) 0.0030(12) -0.0002(10)
C22 0.0394(16) 0.0341(15) 0.0239(13) 0.0018(11) -0.0034(12) -0.0017(13)
C23 0.0451(17) 0.0238(13) 0.0362(16) 0.0074(12) -0.0041(13) -0.0027(12)
C24 0.0159(11) 0.0155(11) 0.0199(11) -0.0011(8) 0.0007(8) -0.0010(8)
C25 0.0174(11) 0.0177(11) 0.0190(11) -0.0006(8) -0.0011(9) 0.0020(9)
C26 0.0224(12) 0.0203(11) 0.0185(11) -0.0012(9) 0.0026(9) -0.0001(10)
C27 0.0207(11) 0.0191(11) 0.0213(11) 0.0015(9) 0.0012(9) 0.0011(9)
C28 0.0264(13) 0.0302(13) 0.0248(12) -0.0054(10) 0.0079(10) -0.0017(11)
C29 0.040(4) 0.053(5) 0.113(7) -0.024(4) -0.024(5) 0.003(3)
C30 0.56(4) 0.018(4) 0.031(5) 0.005(3) 0.060(11) 0.031(9)
C31 0.061(6) 0.028(4) 0.39(3) -0.059(9) -0.073(11) 0.010(4)
C32 0.32(2) 0.020(4) 0.133(12) 0.013(6) -0.101(14) -0.021(8)
Cl1 0.0325(3) 0.0194(3) 0.0301(3) -0.0016(2) -0.0069(2) -0.0058(2)
N1 0.0403(14) 0.0506(15) 0.0253(12) -0.0101(11) -0.0015(10) 0.0018(12)
O1 0.0155(8) 0.0233(9) 0.0328(9) -0.0029(7) -0.0007(7) -0.0002(7)
O2 0.0162(8) 0.0271(9) 0.0364(10) -0.0045(7) 0.0015(7) -0.0029(7)
O3 0.0468(13) 0.0915(19) 0.0270(11) -0.0169(11) 0.0097(10) -0.0080(13)
O4 0.0442(13) 0.099(2) 0.0330(11) -0.0220(12) -0.0107(10) 0.0071(13)
O5 0.0282(10) 0.0251(9) 0.0353(10) -0.0029(7) 0.0128(8) -0.0054(7)
S1 0.0216(3) 0.0172(3) 0.0403(4) -0.0037(2) 0.0090(3) 0.0003(2)
S2 0.0221(3) 0.0181(3) 0.0273(3) 0.0032(2) 0.0013(2) -0.0023(2)

loop_
_atom_type_symbol
_atom_type_description
_atom_type_scat_dispersion_real
_atom_type_scat_dispersion_imag
_atom_type_scat_source
C C 0.0033 0.0016 'International Tables Vol C Tables 4.2.6.8 and 6.1.1.4'
H H 0.0000 0.0000 'International Tables Vol C Tables 4.2.6.8 and 6.1.1.4'
N N 0.0061 0.0033 'International Tables Vol C Tables 4.2.6.8 and 6.1.1.4'
O O 0.0106 0.0060 'International Tables Vol C Tables 4.2.6.8 and 6.1.1.4'
S S 0.1246 0.1234 'International Tables Vol C Tables 4.2.6.8 and 6.1.1.4'
Cl Cl 0.1484 0.1585 'International Tables Vol C Tables 4.2.6.8 and 6.1.1.4'

loop_
_geom_angle_atom_site_label_1
_geom_angle_atom_site_label_2
_geom_angle_atom_site_label_3
_geom_angle
_geom_angle_site_symmetry_1
_geom_angle_site_symmetry_3
_geom_angle_publ_flag
C28 C1 C5 122.6(2) . . ?
C28 C1 N1 118.0(2) . . ?
C5 C1 N1 119.4(2) . . ?
C3 C2 C4 118.8(2) . . ?
C3 C2 C13 118.5(2) . . ?
C4 C2 C13 122.6(2) . . ?
C28 C3 C2 121.3(2) . . ?
C5 C4 C2 120.5(2) . . ?
C1 C5 C4 118.6(2) . . ?
C8 C6 C11 121.7(2) . . ?
C8 C6 Cl1 119.32(19) . . ?
C11 C6 Cl1 118.96(19) . . ?
C10 C7 C9 118.1(2) . . ?
C10 C7 C25 123.0(2) . . ?
C9 C7 C25 118.9(2) . . ?
C6 C8 C10 119.0(2) . . ?
C11 C9 C7 121.3(2) . . ?
C8 C10 C7 121.2(2) . . ?
C6 C11 C9 118.8(2) . . ?
C20 C12 C27 117.9(2) . . ?
C20 C12 C13 120.7(2) . . ?
C27 C12 C13 121.1(2) . . ?
C12 C13 C2 114.17(19) . . ?
C12 C13 C24 113.18(18) . . ?
C2 C13 C24 111.53(18) . . ?
C22 C14 C17 110.3(2) . . ?
C22 C14 C23 109.9(2) . . ?
C17 C14 C23 109.1(2) . . ?
C22 C14 C15 110.1(2) . . ?
C17 C14 C15 108.8(2) . . ?
C23 C14 C15 108.8(2) . . ?
C16 C15 C14 115.4(2) . . ?
O2 C16 C15 121.1(2) . . ?
O2 C16 C24 119.2(2) . . ?
C15 C16 C24 119.6(2) . . ?
C18 C17 C14 113.6(2) . . ?
O1 C18 C17 121.5(2) . . ?
O1 C18 C24 119.5(2) . . ?
C17 C18 C24 119.0(2) . . ?
C21 C19 S2 108.74(18) . . ?
C12 C20 S1 121.63(18) . . ?
C12 C20 S2 124.17(18) . . ?
S1 C20 S2 114.08(13) . . ?
C19 C21 S1 107.12(18) . . ?
C18 C24 C16 112.73(18) . . ?
C18 C24 C13 112.18(18) . . ?
C16 C24 C13 109.24(18) . . ?
C18 C24 C25 109.43(18) . . ?
C16 C24 C25 107.38(17) . . ?
C13 C24 C25 105.51(17) . . ?
C7 C25 C26 113.04(19) . . ?
C7 C25 C24 116.59(18) . . ?
C26 C25 C24 108.86(18) . . ?
C27 C26 C25 114.81(19) . . ?
O5 C27 C12 122.7(2) . . ?
O5 C27 C26 119.2(2) . . ?
C12 C27 C26 117.9(2) . . ?
C1 C28 C3 118.0(2) . . ?
O6 C29 C31 171.6(8) . . ?
C30 C32 O6 92(2) . . ?
O3 N1 O4 123.3(2) . . ?
O3 N1 C1 118.4(2) . . ?
O4 N1 C1 118.2(2) . . ?
C29 O6 C32 140.0(9) . . ?
C20 S1 C21 96.58(12) . . ?
C20 S2 C19 95.85(12) . . ?

loop_
_geom_bond_atom_site_label_1
_geom_bond_atom_site_label_2
_geom_bond_distance
_geom_bond_site_symmetry_2
_geom_bond_publ_flag
C1 C28 1.380(4) . ?
C1 C5 1.379(4) . ?
C1 N1 1.473(3) . ?
C2 C3 1.394(3) . ?
C2 C4 1.398(3) . ?
C2 C13 1.531(3) . ?
C3 C28 1.384(4) . ?
C4 C5 1.387(4) . ?
C6 C8 1.379(4) . ?
C6 C11 1.380(4) . ?
C6 Cl1 1.747(2) . ?
C7 C10 1.395(3) . ?
C7 C9 1.401(3) . ?
C7 C25 1.518(3) . ?
C8 C10 1.388(3) . ?
C9 C11 1.386(3) . ?
C12 C20 1.361(3) . ?
C12 C27 1.463(3) . ?
C12 C13 1.526(3) . ?
C13 C24 1.567(3) . ?
C14 C22 1.529(4) . ?
C14 C17 1.530(4) . ?
C14 C23 1.529(4) . ?
C14 C15 1.533(4) . ?
C15 C16 1.506(3) . ?
C16 O2 1.209(3) . ?
C16 C24 1.545(3) . ?
C17 C18 1.505(3) . ?
C18 O1 1.209(3) . ?
C18 C24 1.540(3) . ?
C19 C21 1.502(4) . ?
C19 S2 1.810(3) . ?
C20 S1 1.746(2) . ?
C20 S2 1.751(2) . ?
C21 S1 1.810(3) . ?
C24 C25 1.584(3) . ?
C25 C26 1.523(3) . ?
C26 C27 1.515(3) . ?
C27 O5 1.227(3) . ?
C29 O6 1.520(14) . ?
C29 C31 1.71(2) . ?
C30 C32 1.118(18) . ?
C32 O6 1.83(2) . ?
N1 O3 1.222(3) . ?
N1 O4 1.222(3) . ?
